data_7232811
loop_
_publ_author_name
'Hirao, Yasukazu'
'Hamamoto, Yosuke'
'Nagamachi, Nobuhiro'
'Kubo, Takashi'

_publ_section_title
;
 Solvent Viscosity-Dependent Isomerization Equilibrium of
 Tetramethoxy-Substituted Bianthrone
;
_journal_name_full 'Physical Chemistry Chemical Physics'
_journal_paper_doi 10.1039/C9CP01836K
_journal_year 2019
_chemical_formula_sum 'C32 H24 O6'
_chemical_formula_weight 504.51
_chemical_name_common 3,3',6,6'-tetramethoxybianthrone
_chemical_name_systematic
;
3,3',6,6'-tetramethoxy-10H,10'H-[9,9'-bianthracenylidene]-10,10'-dione
;
_space_group_crystal_system monoclinic
_space_group_IT_number 15
_space_group_name_Hall '-C 2yc'
_space_group_name_H-M_alt 'C 1 2/c 1'
_symmetry_space_group_name_Hall '-C 2yc'
_symmetry_space_group_name_H-M 'C 1 2/c 1'
_atom_sites_solution_hydrogens geom
_atom_sites_solution_primary direct
_atom_sites_solution_secondary difmap
_audit_creation_method SHELXL-2016/6
_audit_update_record
;
2018-10-09 deposited with the CCDC.    2019-05-22 downloaded from the CCDC.
;
_cell_angle_alpha 90
_cell_angle_beta 107.103(8)
_cell_angle_gamma 90
_cell_formula_units_Z 4
_cell_length_a 11.5969(5)
_cell_length_b 13.4458(6)
_cell_length_c 15.9778(9)
_cell_measurement_reflns_used 9036
_cell_measurement_temperature 150(2)
_cell_measurement_theta_max 27.46
_cell_measurement_theta_min 2.38
_cell_volume 2381.2(2)
_computing_cell_refinement 'RAPID AUTO'
_computing_data_collection 'RAPID AUTO (Rigaku, ????)'
_computing_data_reduction 'RAPID AUTO'
_computing_molecular_graphics
;
Yadokari-XG 2009 (K. Wakita, T. Nemoto, et al., 2009)
;
_computing_publication_material
;
Yadokari-XG 2009 (K. Wakita, T. Nemoto, et al., 2009)
;
_computing_structure_refinement 'SHELXL-2016/6 (Sheldrick, 2016)'
_computing_structure_solution Sir2014
_diffrn_ambient_temperature 150(2)
_diffrn_measured_fraction_theta_full 1.000
_diffrn_measured_fraction_theta_max 0.999
_diffrn_measurement_device_type
;
Rigaku MicroMax-007HF,VariMax-Mo and RAPID II
;
_diffrn_measurement_method \w
_diffrn_radiation_type MoK\a
_diffrn_radiation_wavelength 0.71075
_diffrn_reflns_av_R_equivalents 0.0217
_diffrn_reflns_av_unetI/netI 0.0191
_diffrn_reflns_Laue_measured_fraction_full 1.000
_diffrn_reflns_Laue_measured_fraction_max 0.999
_diffrn_reflns_limit_h_max 14
_diffrn_reflns_limit_h_min -15
_diffrn_reflns_limit_k_max 16
_diffrn_reflns_limit_k_min -17
_diffrn_reflns_limit_l_max 20
_diffrn_reflns_limit_l_min -20
_diffrn_reflns_number 11314
_diffrn_reflns_point_group_measured_fraction_full 1.000
_diffrn_reflns_point_group_measured_fraction_max 0.999
_diffrn_reflns_theta_full 25.242
_diffrn_reflns_theta_max 27.458
_diffrn_reflns_theta_min 2.381
_diffrn_source 'micro-focus rotating anode'
_exptl_absorpt_coefficient_mu 0.097
_exptl_absorpt_correction_T_max 1.0000
_exptl_absorpt_correction_T_min 0.8348
_exptl_absorpt_correction_type multi-scan
_exptl_absorpt_process_details
;
Empirical Absorption Correction   March 2001 T. Higashi
    Rigaku Corporation, Tokyo, Japan
;
_exptl_crystal_colour Yellow
_exptl_crystal_density_diffrn 1.407
_exptl_crystal_density_method 'not measured'
_exptl_crystal_description Platelet
_exptl_crystal_F_000 1056
_exptl_crystal_size_max 0.200
_exptl_crystal_size_mid 0.200
_exptl_crystal_size_min 0.020
_refine_diff_density_max 0.315
_refine_diff_density_min -0.142
_refine_diff_density_rms 0.047
_refine_ls_extinction_method none
_refine_ls_goodness_of_fit_ref 1.028
_refine_ls_hydrogen_treatment constr
_refine_ls_matrix_type full
_refine_ls_number_parameters 174
_refine_ls_number_reflns 2727
_refine_ls_number_restraints 0
_refine_ls_restrained_S_all 1.028
_refine_ls_R_factor_all 0.0533
_refine_ls_R_factor_gt 0.0399
_refine_ls_shift/su_max 0.000
_refine_ls_shift/su_mean 0.000
_refine_ls_structure_factor_coef Fsqd
_refine_ls_weighting_details 'w=1/[\s^2^(Fo^2^)+(0.0570P)^2^+1.3489P] where P=(Fo^2^+2Fc^2^)/3'
_refine_ls_weighting_scheme calc
_refine_ls_wR_factor_gt 0.1003
_refine_ls_wR_factor_ref 0.1070
_reflns_Friedel_coverage 0.000
_reflns_number_gt 2179
_reflns_number_total 2727
_reflns_threshold_expression 'I > 2\s(I)'
_cod_data_source_file c9cp01836k2.cif
_cod_data_source_block TMBA
_cod_database_code 7232811
_shelx_shelxl_version_number 2016/6
_shelx_space_group_comment
;
The symmetry employed for this shelxl refinement is uniquely defined
by the following loop, which should always be used as a source of
symmetry information in preference to the above space-group names.
They are only intended as comments.
;
_shelx_estimated_absorpt_t_min 0.981
_shelx_estimated_absorpt_t_max 0.998

loop_
_space_group_symop_operation_xyz
'x, y, z'
'-x, y, -z+1/2'
'x+1/2, y+1/2, z'
'-x+1/2, y+1/2, -z+1/2'
'-x, -y, -z'
'x, -y, z-1/2'
'-x+1/2, -y+1/2, -z'
'x+1/2, -y+1/2, z-1/2'

loop_
_atom_site_label
_atom_site_type_symbol
_atom_site_fract_x
_atom_site_fract_y
_atom_site_fract_z
_atom_site_U_iso_or_equiv
_atom_site_adp_type
_atom_site_occupancy
_atom_site_site_symmetry_order
_atom_site_calc_flag
_atom_site_refinement_flags_posn
_atom_site_refinement_flags_adp
C1 C 0.29058(12) 0.47849(9) 0.10280(8) 0.0235(3) Uani 1 1 d . .
C2 C 0.30219(11) 0.38782(9) 0.15809(8) 0.0228(3) Uani 1 1 d . .
C3 C 0.33982(12) 0.39966(10) 0.24917(9) 0.0245(3) Uani 1 1 d . .
H1 H 0.370518 0.461708 0.274561 0.029 Uiso 1 1 calc R U
C4 C 0.33169(12) 0.31983(10) 0.30161(9) 0.0251(3) Uani 1 1 d . .
C5 C 0.28596(12) 0.22872(10) 0.26332(9) 0.0265(3) Uani 1 1 d . .
H2 H 0.275734 0.175147 0.299246 0.032 Uiso 1 1 calc R U
C6 C 0.25579(12) 0.21647(10) 0.17390(9) 0.0250(3) Uani 1 1 d . .
H3 H 0.228099 0.153494 0.149071 0.030 Uiso 1 1 calc R U
C7 C 0.26523(11) 0.29527(9) 0.11892(8) 0.0226(3) Uani 1 1 d . .
C8 C 0.23264(11) 0.28823(9) 0.02168(8) 0.0222(3) Uani 1 1 d . .
C9 C 0.16496(12) 0.37729(9) -0.02214(8) 0.0224(3) Uani 1 1 d . .
C10 C 0.06617(12) 0.37355(10) -0.09782(9) 0.0253(3) Uani 1 1 d . .
H4 H 0.037076 0.310942 -0.122779 0.030 Uiso 1 1 calc R U
C11 C 0.01052(12) 0.45972(10) -0.13661(9) 0.0274(3) Uani 1 1 d . .
H5 H -0.057430 0.455549 -0.187176 0.033 Uiso 1 1 calc R U
C12 C 0.05295(12) 0.55312(10) -0.10238(9) 0.0260(3) Uani 1 1 d . .
C13 C 0.14674(12) 0.55865(9) -0.02521(9) 0.0245(3) Uani 1 1 d . .
H6 H 0.174513 0.621463 -0.000038 0.029 Uiso 1 1 calc R U
C14 C 0.20007(11) 0.47118(9) 0.01525(8) 0.0227(3) Uani 1 1 d . .
O1 O 0.34355(9) 0.55613(7) 0.13051(6) 0.0307(2) Uani 1 1 d . .
O2 O 0.36307(9) 0.32264(7) 0.39111(6) 0.0318(2) Uani 1 1 d . .
C15 C 0.41741(14) 0.41220(11) 0.43183(9) 0.0339(3) Uani 1 1 d . .
H7 H 0.491957 0.424576 0.416459 0.051 Uiso 1 1 calc R U
H8 H 0.436082 0.405823 0.495529 0.051 Uiso 1 1 calc R U
H9 H 0.361556 0.467820 0.411524 0.051 Uiso 1 1 calc R U
O3 O -0.00507(9) 0.63273(7) -0.14803(7) 0.0329(3) Uani 1 1 d . .
C16 C 0.04375(14) 0.72847(11) -0.11934(11) 0.0373(4) Uani 1 1 d . .
H10 H 0.033139 0.742996 -0.061952 0.056 Uiso 1 1 calc R U
H11 H 0.001737 0.778927 -0.161624 0.056 Uiso 1 1 calc R U
H12 H 0.129893 0.729262 -0.114739 0.056 Uiso 1 1 calc R U

loop_
_atom_site_aniso_label
_atom_site_aniso_U_11
_atom_site_aniso_U_22
_atom_site_aniso_U_33
_atom_site_aniso_U_23
_atom_site_aniso_U_13
_atom_site_aniso_U_12
C1 0.0284(6) 0.0194(6) 0.0259(6) -0.0040(5) 0.0129(5) 0.0002(5)
C2 0.0251(6) 0.0209(6) 0.0247(6) -0.0015(5) 0.0107(5) 0.0002(5)
C3 0.0272(6) 0.0215(6) 0.0262(7) -0.0041(5) 0.0100(5) -0.0011(5)
C4 0.0281(6) 0.0260(6) 0.0225(6) -0.0013(5) 0.0094(5) 0.0031(5)
C5 0.0322(7) 0.0209(6) 0.0291(7) 0.0031(5) 0.0132(5) 0.0018(6)
C6 0.0286(7) 0.0193(6) 0.0294(7) -0.0020(5) 0.0124(5) -0.0003(5)
C7 0.0253(6) 0.0198(6) 0.0245(6) -0.0017(5) 0.0101(5) 0.0020(5)
C8 0.0252(6) 0.0183(6) 0.0249(6) -0.0020(5) 0.0100(5) -0.0024(5)
C9 0.0268(6) 0.0190(6) 0.0245(6) -0.0018(5) 0.0126(5) 0.0006(5)
C10 0.0280(6) 0.0225(6) 0.0275(7) -0.0049(5) 0.0111(5) -0.0009(5)
C11 0.0276(6) 0.0286(7) 0.0268(7) -0.0014(5) 0.0092(5) 0.0014(6)
C12 0.0284(6) 0.0235(6) 0.0295(7) 0.0025(5) 0.0138(5) 0.0048(5)
C13 0.0301(7) 0.0182(6) 0.0285(7) -0.0018(5) 0.0138(5) -0.0003(5)
C14 0.0260(6) 0.0207(6) 0.0244(6) -0.0013(5) 0.0123(5) 0.0004(5)
O1 0.0413(6) 0.0202(5) 0.0296(5) -0.0030(4) 0.0090(4) -0.0057(4)
O2 0.0439(6) 0.0286(5) 0.0230(5) -0.0007(4) 0.0100(4) -0.0007(4)
C15 0.0424(8) 0.0347(8) 0.0255(7) -0.0062(6) 0.0115(6) -0.0050(7)
O3 0.0355(5) 0.0251(5) 0.0358(6) 0.0053(4) 0.0070(4) 0.0053(4)
C16 0.0364(8) 0.0228(7) 0.0509(9) 0.0074(6) 0.0100(7) 0.0029(6)

loop_
_atom_type_symbol
_atom_type_description
_atom_type_scat_dispersion_real
_atom_type_scat_dispersion_imag
_atom_type_scat_source
C C 0.0033 0.0016 'International Tables Vol C Tables 4.2.6.8 and 6.1.1.4'
H H 0.0000 0.0000 'International Tables Vol C Tables 4.2.6.8 and 6.1.1.4'
O O 0.0106 0.0060 'International Tables Vol C Tables 4.2.6.8 and 6.1.1.4'

loop_
_geom_angle_atom_site_label_1
_geom_angle_atom_site_label_2
_geom_angle_atom_site_label_3
_geom_angle
_geom_angle_site_symmetry_1
O1 C1 C14 122.47(12) .
O1 C1 C2 122.34(12) .
C14 C1 C2 114.87(11) .
C3 C2 C7 121.72(12) .
C3 C2 C1 118.03(11) .
C7 C2 C1 119.98(11) .
C4 C3 C2 119.08(12) .
C4 C3 H1 120.5 .
C2 C3 H1 120.5 .
O2 C4 C3 124.59(12) .
O2 C4 C5 115.49(11) .
C3 C4 C5 119.91(12) .
C6 C5 C4 120.35(12) .
C6 C5 H2 119.8 .
C4 C5 H2 119.8 .
C5 C6 C7 121.14(12) .
C5 C6 H3 119.4 .
C7 C6 H3 119.4 .
C6 C7 C2 117.47(12) .
C6 C7 C8 124.27(11) .
C2 C7 C8 118.18(11) .
C8 C8 C9 124.08(15) 7
C8 C8 C7 123.70(15) 7
C9 C8 C7 112.10(10) .
C10 C9 C14 117.42(12) .
C10 C9 C8 124.15(11) .
C14 C9 C8 118.42(11) .
C11 C10 C9 120.86(12) .
C11 C10 H4 119.6 .
C9 C10 H4 119.6 .
C10 C11 C12 120.86(12) .
C10 C11 H5 119.6 .
C12 C11 H5 119.6 .
O3 C12 C13 124.84(12) .
O3 C12 C11 115.84(12) .
C13 C12 C11 119.31(12) .
C12 C13 C14 119.46(12) .
C12 C13 H6 120.3 .
C14 C13 H6 120.3 .
C13 C14 C9 121.78(12) .
C13 C14 C1 118.34(11) .
C9 C14 C1 119.76(11) .
C4 O2 C15 116.53(10) .
O2 C15 H7 109.5 .
O2 C15 H8 109.5 .
H7 C15 H8 109.5 .
O2 C15 H9 109.5 .
H7 C15 H9 109.5 .
H8 C15 H9 109.5 .
C12 O3 C16 116.86(11) .
O3 C16 H10 109.5 .
O3 C16 H11 109.5 .
H10 C16 H11 109.5 .
O3 C16 H12 109.5 .
H10 C16 H12 109.5 .
H11 C16 H12 109.5 .

loop_
_geom_bond_atom_site_label_1
_geom_bond_atom_site_label_2
_geom_bond_distance
_geom_bond_site_symmetry_2
C1 O1 1.2261(15) .
C1 C14 1.4848(18) .
C1 C2 1.4882(17) .
C2 C3 1.3999(18) .
C2 C7 1.4021(17) .
C3 C4 1.3819(18) .
C3 H1 0.9500 .
C4 O2 1.3684(16) .
C4 C5 1.4019(18) .
C5 C6 1.3773(19) .
C5 H2 0.9500 .
C6 C7 1.4011(18) .
C6 H3 0.9500 .
C7 C8 1.4900(17) .
C8 C8 1.365(2) 7
C8 C9 1.4889(17) .
C9 C10 1.4008(18) .
C9 C14 1.4048(17) .
C10 C11 1.3811(18) .
C10 H4 0.9500 .
C11 C12 1.4000(19) .
C11 H5 0.9500 .
C12 O3 1.3572(16) .
C12 C13 1.3857(19) .
C13 C14 1.3959(17) .
C13 H6 0.9500 .
O2 C15 1.4246(17) .
C15 H7 0.9800 .
C15 H8 0.9800 .
C15 H9 0.9800 .
O3 C16 1.4267(17) .
C16 H10 0.9800 .
C16 H11 0.9800 .
C16 H12 0.9800 .

loop_
_geom_torsion_atom_site_label_1
_geom_torsion_atom_site_label_2
_geom_torsion_atom_site_label_3
_geom_torsion_atom_site_label_4
_geom_torsion
_geom_torsion_site_symmetry_1
_geom_torsion_site_symmetry_4
O1 C1 C2 C3 21.59(18) . .
C14 C1 C2 C3 -152.00(12) . .
O1 C1 C2 C7 -164.26(12) . .
C14 C1 C2 C7 22.15(17) . .
C7 C2 C3 C4 -4.98(19) . .
C1 C2 C3 C4 169.06(12) . .
C2 C3 C4 O2 -178.55(12) . .
C2 C3 C4 C5 -0.15(19) . .
O2 C4 C5 C6 -177.56(12) . .
C3 C4 C5 C6 3.9(2) . .
C4 C5 C6 C7 -2.6(2) . .
C5 C6 C7 C2 -2.32(19) . .
C5 C6 C7 C8 -179.05(12) . .
C3 C2 C7 C6 6.16(19) . .
C1 C2 C7 C6 -167.76(12) . .
C3 C2 C7 C8 -176.90(12) . .
C1 C2 C7 C8 9.17(18) . .
C6 C7 C8 C8 -46.3(2) . 7
C2 C7 C8 C8 136.94(16) . 7
C6 C7 C8 C9 137.40(12) . .
C2 C7 C8 C9 -39.31(16) . .
C8 C8 C9 C10 44.2(2) 7 .
C7 C8 C9 C10 -139.54(13) . .
C8 C8 C9 C14 -137.16(16) 7 .
C7 C8 C9 C14 39.07(15) . .
C14 C9 C10 C11 3.72(19) . .
C8 C9 C10 C11 -177.65(12) . .
C9 C10 C11 C12 1.3(2) . .
C10 C11 C12 O3 177.08(12) . .
C10 C11 C12 C13 -4.5(2) . .
O3 C12 C13 C14 -179.36(12) . .
C11 C12 C13 C14 2.32(19) . .
C12 C13 C14 C9 2.90(19) . .
C12 C13 C14 C1 -173.14(12) . .
C10 C9 C14 C13 -5.88(18) . .
C8 C9 C14 C13 175.41(11) . .
C10 C9 C14 C1 170.10(11) . .
C8 C9 C14 C1 -8.60(18) . .
O1 C1 C14 C13 -19.88(19) . .
C2 C1 C14 C13 153.71(11) . .
O1 C1 C14 C9 164.00(12) . .
C2 C1 C14 C9 -22.42(17) . .
C3 C4 O2 C15 -5.68(19) . .
C5 C4 O2 C15 175.85(12) . .
C13 C12 O3 C16 7.50(19) . .
C11 C12 O3 C16 -174.13(12) . .
